data_7158022
loop_
_publ_author_name
'Devarahosahalli Veeranna, Kirana'
'Kanti Das, Kanak'
'Baskaran, Sundarababu'

_publ_section_title
;
 Reversal of polarity by catalytic SET oxidation: synthesis of
 azabicyclo[<i>m</i>.<i>n</i>.0]alkanes <i>via</i> chemoselective
 reduction of amidines.
;
_journal_issue 18
_journal_name_full 'Organic &amp; biomolecular chemistry'
_journal_page_first 4054
_journal_page_last 4059
_journal_paper_doi 10.1039/d1ob00416f
_journal_volume 19
_journal_year 2021
_chemical_formula_moiety 'C19 H20 N2 O2 S'
_chemical_formula_sum 'C19 H20 N2 O2 S'
_chemical_formula_weight 340.43
_space_group_crystal_system monoclinic
_space_group_IT_number 14
_space_group_name_Hall '-P 2ybc'
_space_group_name_H-M_alt 'P 1 21/c 1'
_atom_sites_solution_hydrogens geom
_audit_creation_method SHELXL-2014/7
_audit_update_record
;
2020-02-06 deposited with the CCDC.	2021-04-09 downloaded from the CCDC.
;
_cell_angle_alpha 90
_cell_angle_beta 114.646(3)
_cell_angle_gamma 90
_cell_formula_units_Z 4
_cell_length_a 10.5135(9)
_cell_length_b 19.3340(17)
_cell_length_c 9.3500(8)
_cell_measurement_reflns_used 1832
_cell_measurement_temperature 296(2)
_cell_measurement_theta_max 20.59
_cell_measurement_theta_min 2.38
_cell_volume 1727.4(3)
_computing_cell_refinement 'Bruker SAINT'
_computing_data_collection 'Bruker APEX2'
_computing_data_reduction 'Bruker SAINT'
_computing_molecular_graphics 'Bruker SHELXTL'
_computing_publication_material 'Bruker SHELXTL'
_computing_structure_refinement 'SHELXL-2014/7 (Sheldrick, 2014)'
_computing_structure_solution 'SHELXS-97 (Sheldrick 2008)'
_diffrn_ambient_temperature 296(2)
_diffrn_measured_fraction_theta_full 0.976
_diffrn_measured_fraction_theta_max 0.976
_diffrn_measurement_device_type 'Bruker APEX-II CCD'
_diffrn_measurement_method '\f and \w scans'
_diffrn_radiation_type MoK\a
_diffrn_radiation_wavelength 0.71073
_diffrn_reflns_av_R_equivalents 0.0358
_diffrn_reflns_av_unetI/netI 0.0453
_diffrn_reflns_Laue_measured_fraction_full 0.976
_diffrn_reflns_Laue_measured_fraction_max 0.976
_diffrn_reflns_limit_h_max 12
_diffrn_reflns_limit_h_min -12
_diffrn_reflns_limit_k_max 22
_diffrn_reflns_limit_k_min -22
_diffrn_reflns_limit_l_max 10
_diffrn_reflns_limit_l_min -10
_diffrn_reflns_number 8924
_diffrn_reflns_point_group_measured_fraction_full 0.976
_diffrn_reflns_point_group_measured_fraction_max 0.976
_diffrn_reflns_theta_full 24.481
_diffrn_reflns_theta_max 24.481
_diffrn_reflns_theta_min 2.107
_exptl_absorpt_coefficient_mu 0.201
_exptl_absorpt_correction_T_max 0.980
_exptl_absorpt_correction_T_min 0.952
_exptl_absorpt_correction_type multi-scan
_exptl_absorpt_process_details 'SADABS V2014/5(Bruker AXS.Inc)'
_exptl_crystal_colour colourless
_exptl_crystal_density_diffrn 1.309
_exptl_crystal_description Rectangular
_exptl_crystal_F_000 720
_exptl_crystal_size_max 0.250
_exptl_crystal_size_mid 0.220
_exptl_crystal_size_min 0.100
_refine_diff_density_max 0.312
_refine_diff_density_min -0.252
_refine_diff_density_rms 0.042
_refine_ls_extinction_method none
_refine_ls_goodness_of_fit_ref 0.981
_refine_ls_hydrogen_treatment constr
_refine_ls_matrix_type full
_refine_ls_number_parameters 218
_refine_ls_number_reflns 2798
_refine_ls_number_restraints 0
_refine_ls_restrained_S_all 0.981
_refine_ls_R_factor_all 0.0873
_refine_ls_R_factor_gt 0.0485
_refine_ls_shift/su_max 0.006
_refine_ls_shift/su_mean 0.000
_refine_ls_structure_factor_coef Fsqd
_refine_ls_weighting_details 'w=1/[\s^2^(Fo^2^)+(0.0308P)^2^+1.4417P] where P=(Fo^2^+2Fc^2^)/3'
_refine_ls_weighting_scheme calc
_refine_ls_wR_factor_gt 0.0944
_refine_ls_wR_factor_ref 0.1131
_reflns_Friedel_coverage 0.000
_reflns_number_gt 1818
_reflns_number_total 2798
_reflns_threshold_expression 'I > 2\s(I)'
_cod_data_source_file d1ob00416f2.cif
_cod_data_source_block 5
_cod_depositor_comments 'Adding full bibliography for 7158020--7158024.cif.'
_cod_original_sg_symbol_H-M 'P 21/c'
_cod_database_code 7158022
_shelx_shelxl_version_number 2014/7
_shelx_space_group_comment
; 
The symmetry employed for this shelxl refinement is uniquely defined 
by the following loop, which should always be used as a source of 
symmetry information in preference to the above space-group names. 
They are only intended as comments. 
;
_shelx_estimated_absorpt_t_min 0.952
_shelx_estimated_absorpt_t_max 0.980

loop_
_space_group_symop_operation_xyz
'x, y, z'
'-x, y+1/2, -z+1/2'
'-x, -y, -z'
'x, -y-1/2, z-1/2'

loop_
_atom_site_label
_atom_site_type_symbol
_atom_site_fract_x
_atom_site_fract_y
_atom_site_fract_z
_atom_site_U_iso_or_equiv
_atom_site_adp_type
_atom_site_occupancy
_atom_site_site_symmetry_order
_atom_site_calc_flag
_atom_site_refinement_flags_posn
_atom_site_refinement_flags_adp
_atom_site_refinement_flags_occupancy
_atom_site_disorder_assembly
_atom_site_disorder_group
C1 C 0.2524(4) -0.14002(17) 0.6765(4) 0.0611(9) Uani 1 1 d . . . . .
H1 H 0.2015 -0.1072 0.6020 0.073 Uiso 1 1 calc R U . . .
C2 C 0.1854(4) -0.18182(19) 0.7427(5) 0.0751(11) Uani 1 1 d . . . . .
H2 H 0.0896 -0.1770 0.7127 0.090 Uiso 1 1 calc R U . . .
C3 C 0.2595(5) -0.23047(19) 0.8526(5) 0.0804(11) Uani 1 1 d . . . . .
H3 H 0.2144 -0.2585 0.8978 0.096 Uiso 1 1 calc R U . . .
C4 C 0.3994(5) -0.23742(18) 0.8950(5) 0.0798(11) Uani 1 1 d . . . . .
H4 H 0.4497 -0.2705 0.9693 0.096 Uiso 1 1 calc R U . . .
C5 C 0.4671(4) -0.19613(16) 0.8294(4) 0.0638(9) Uani 1 1 d . . . . .
H5 H 0.5626 -0.2018 0.8591 0.077 Uiso 1 1 calc R U . . .
C6 C 0.3950(3) -0.14641(14) 0.7199(3) 0.0474(8) Uani 1 1 d . . . . .
C7 C 0.4689(4) -0.10035(16) 0.6496(4) 0.0622(9) Uani 1 1 d . . . . .
H7A H 0.5502 -0.1244 0.6504 0.075 Uiso 1 1 calc R U . . .
H7B H 0.4068 -0.0908 0.5408 0.075 Uiso 1 1 calc R U . . .
C8 C 0.6413(4) -0.0300(2) 0.8816(4) 0.0789(11) Uani 1 1 d . . . . .
H8A H 0.7230 -0.0445 0.8660 0.095 Uiso 1 1 calc R U . . .
H8B H 0.6336 -0.0583 0.9633 0.095 Uiso 1 1 calc R U . . .
C9 C 0.6498(4) 0.0456(2) 0.9232(4) 0.0789(11) Uani 1 1 d . . . . .
H9 H 0.6839 0.0596 1.0337 0.095 Uiso 1 1 calc R U . . .
C10 C 0.6632(4) 0.0928(2) 0.8082(5) 0.0947(13) Uani 1 1 d . . . . .
H10A H 0.6856 0.0729 0.7262 0.114 Uiso 1 1 calc R U . . .
H10B H 0.7043 0.1379 0.8451 0.114 Uiso 1 1 calc R U . . .
C11 C 0.5213(3) 0.07898(16) 0.8016(4) 0.0633(9) Uani 1 1 d . . . . .
H11 H 0.4722 0.1151 0.8324 0.076 Uiso 1 1 calc R U . . .
C12 C 0.4415(3) 0.02391(15) 0.6922(4) 0.0486(8) Uani 1 1 d . . . . .
C13 C 0.1681(3) 0.11298(14) 0.6599(3) 0.0443(7) Uani 1 1 d . . . . .
C14 C 0.1985(3) 0.17548(16) 0.7388(4) 0.0574(9) Uani 1 1 d . . . . .
H14 H 0.2523 0.2082 0.7159 0.069 Uiso 1 1 calc R U . . .
C15 C 0.1492(3) 0.18951(16) 0.8515(4) 0.0594(9) Uani 1 1 d . . . . .
H15 H 0.1707 0.2316 0.9043 0.071 Uiso 1 1 calc R U . . .
C16 C 0.0688(3) 0.14228(17) 0.8870(4) 0.0534(8) Uani 1 1 d . . . . .
C17 C 0.0386(3) 0.08017(17) 0.8067(4) 0.0577(9) Uani 1 1 d . . . . .
H17 H -0.0155 0.0476 0.8295 0.069 Uiso 1 1 calc R U . . .
C18 C 0.0869(3) 0.06515(16) 0.6931(4) 0.0517(8) Uani 1 1 d . . . . .
H18 H 0.0647 0.0232 0.6397 0.062 Uiso 1 1 calc R U . . .
C19 C 0.0197(4) 0.1573(2) 1.0143(4) 0.0780(11) Uani 1 1 d . . . . .
H19A H -0.0255 0.1171 1.0316 0.117 Uiso 1 1 calc R U . . .
H19B H -0.0451 0.1952 0.9822 0.117 Uiso 1 1 calc R U . . .
H19C H 0.0987 0.1692 1.1098 0.117 Uiso 1 1 calc R U . . .
N1 N 0.5139(3) -0.03484(13) 0.7344(3) 0.0541(7) Uani 1 1 d . . . . .
N2 N 0.3194(3) 0.02432(12) 0.5711(3) 0.0502(6) Uani 1 1 d . . . . .
O1 O 0.1121(2) 0.07738(12) 0.3723(2) 0.0679(7) Uani 1 1 d . . . . .
O2 O 0.3133(2) 0.15273(10) 0.5100(3) 0.0674(7) Uani 1 1 d . . . . .
S1 S 0.23034(8) 0.09467(4) 0.51501(10) 0.0514(2) Uani 1 1 d . . . . .

loop_
_atom_site_aniso_label
_atom_site_aniso_U_11
_atom_site_aniso_U_22
_atom_site_aniso_U_33
_atom_site_aniso_U_23
_atom_site_aniso_U_13
_atom_site_aniso_U_12
C1 0.060(2) 0.059(2) 0.057(2) -0.0017(16) 0.0169(19) 0.0164(17)
C2 0.064(2) 0.071(2) 0.095(3) -0.008(2) 0.038(2) -0.001(2)
C3 0.100(3) 0.062(2) 0.099(3) 0.004(2) 0.061(3) -0.002(2)
C4 0.098(3) 0.059(2) 0.083(3) 0.023(2) 0.039(3) 0.017(2)
C5 0.057(2) 0.062(2) 0.068(2) 0.0088(18) 0.0221(19) 0.0164(17)
C6 0.057(2) 0.0439(17) 0.0433(18) -0.0032(14) 0.0231(17) 0.0101(15)
C7 0.078(2) 0.059(2) 0.059(2) -0.0031(17) 0.038(2) 0.0159(18)
C8 0.061(2) 0.095(3) 0.067(3) 0.020(2) 0.013(2) 0.012(2)
C9 0.075(3) 0.083(3) 0.051(2) 0.0077(19) -0.001(2) -0.012(2)
C10 0.069(3) 0.112(3) 0.083(3) 0.007(3) 0.011(2) -0.023(2)
C11 0.051(2) 0.061(2) 0.068(2) -0.0052(17) 0.0163(19) -0.0040(16)
C12 0.048(2) 0.0527(19) 0.0514(19) 0.0026(15) 0.0269(18) -0.0009(15)
C13 0.0392(17) 0.0477(17) 0.0441(17) 0.0047(13) 0.0156(15) 0.0008(13)
C14 0.055(2) 0.0509(19) 0.070(2) 0.0054(16) 0.0293(19) -0.0024(15)
C15 0.062(2) 0.0526(19) 0.063(2) -0.0038(16) 0.0257(19) 0.0040(16)
C16 0.0448(19) 0.066(2) 0.0465(19) 0.0026(16) 0.0162(16) 0.0076(16)
C17 0.048(2) 0.070(2) 0.056(2) 0.0051(17) 0.0214(17) -0.0095(16)
C18 0.0490(19) 0.0557(18) 0.0496(19) -0.0025(15) 0.0198(17) -0.0072(15)
C19 0.077(3) 0.103(3) 0.065(2) -0.004(2) 0.040(2) 0.006(2)
N1 0.0515(16) 0.0552(16) 0.0543(17) 0.0043(13) 0.0207(14) 0.0067(13)
N2 0.0492(16) 0.0490(15) 0.0521(16) 0.0010(12) 0.0208(14) 0.0015(12)
O1 0.0632(15) 0.0915(17) 0.0423(13) 0.0100(11) 0.0152(12) 0.0094(12)
O2 0.0732(16) 0.0551(13) 0.0943(18) 0.0138(12) 0.0552(15) 0.0017(11)
S1 0.0504(5) 0.0546(5) 0.0531(5) 0.0096(4) 0.0256(4) 0.0037(4)

loop_
_atom_type_symbol
_atom_type_description
_atom_type_scat_dispersion_real
_atom_type_scat_dispersion_imag
_atom_type_scat_source
C C 0.0033 0.0016 'International Tables Vol C Tables 4.2.6.8 and 6.1.1.4'
H H 0.0000 0.0000 'International Tables Vol C Tables 4.2.6.8 and 6.1.1.4'
N N 0.0061 0.0033 'International Tables Vol C Tables 4.2.6.8 and 6.1.1.4'
O O 0.0106 0.0060 'International Tables Vol C Tables 4.2.6.8 and 6.1.1.4'
S S 0.1246 0.1234 'International Tables Vol C Tables 4.2.6.8 and 6.1.1.4'

loop_
_geom_angle_atom_site_label_1
_geom_angle_atom_site_label_2
_geom_angle_atom_site_label_3
_geom_angle
_geom_angle_site_symmetry_1
_geom_angle_site_symmetry_3
_geom_angle_publ_flag
C2 C1 C6 120.7(3) . . ?
C2 C1 H1 119.7 . . ?
C6 C1 H1 119.7 . . ?
C1 C2 C3 120.1(4) . . ?
C1 C2 H2 119.9 . . ?
C3 C2 H2 119.9 . . ?
C4 C3 C2 119.6(4) . . ?
C4 C3 H3 120.2 . . ?
C2 C3 H3 120.2 . . ?
C3 C4 C5 120.7(3) . . ?
C3 C4 H4 119.6 . . ?
C5 C4 H4 119.6 . . ?
C4 C5 C6 120.7(3) . . ?
C4 C5 H5 119.6 . . ?
C6 C5 H5 119.6 . . ?
C1 C6 C5 118.2(3) . . ?
C1 C6 C7 120.9(3) . . ?
C5 C6 C7 120.9(3) . . ?
N1 C7 C6 112.6(2) . . ?
N1 C7 H7A 109.1 . . ?
C6 C7 H7A 109.1 . . ?
N1 C7 H7B 109.1 . . ?
C6 C7 H7B 109.1 . . ?
H7A C7 H7B 107.8 . . ?
N1 C8 C9 103.7(3) . . ?
N1 C8 H8A 111.0 . . ?
C9 C8 H8A 111.0 . . ?
N1 C8 H8B 111.0 . . ?
C9 C8 H8B 111.0 . . ?
H8A C8 H8B 109.0 . . ?
C10 C9 C11 60.4(2) . . ?
C10 C9 C8 115.4(4) . . ?
C11 C9 C8 106.5(3) . . ?
C10 C9 H9 119.8 . . ?
C11 C9 H9 119.8 . . ?
C8 C9 H9 119.8 . . ?
C9 C10 C11 61.1(3) . . ?
C9 C10 H10A 117.7 . . ?
C11 C10 H10A 117.7 . . ?
C9 C10 H10B 117.7 . . ?
C11 C10 H10B 117.7 . . ?
H10A C10 H10B 114.8 . . ?
C12 C11 C10 115.4(3) . . ?
C12 C11 C9 106.7(3) . . ?
C10 C11 C9 58.5(2) . . ?
C12 C11 H11 120.1 . . ?
C10 C11 H11 120.1 . . ?
C9 C11 H11 120.1 . . ?
N2 C12 N1 119.6(3) . . ?
N2 C12 C11 131.7(3) . . ?
N1 C12 C11 108.7(3) . . ?
C18 C13 C14 119.6(3) . . ?
C18 C13 S1 120.0(2) . . ?
C14 C13 S1 120.4(2) . . ?
C13 C14 C15 120.1(3) . . ?
C13 C14 H14 120.0 . . ?
C15 C14 H14 120.0 . . ?
C16 C15 C14 121.2(3) . . ?
C16 C15 H15 119.4 . . ?
C14 C15 H15 119.4 . . ?
C15 C16 C17 118.1(3) . . ?
C15 C16 C19 120.6(3) . . ?
C17 C16 C19 121.3(3) . . ?
C18 C17 C16 121.6(3) . . ?
C18 C17 H17 119.2 . . ?
C16 C17 H17 119.2 . . ?
C13 C18 C17 119.4(3) . . ?
C13 C18 H18 120.3 . . ?
C17 C18 H18 120.3 . . ?
C16 C19 H19A 109.5 . . ?
C16 C19 H19B 109.5 . . ?
H19A C19 H19B 109.5 . . ?
C16 C19 H19C 109.5 . . ?
H19A C19 H19C 109.5 . . ?
H19B C19 H19C 109.5 . . ?
C12 N1 C7 124.2(3) . . ?
C12 N1 C8 114.1(3) . . ?
C7 N1 C8 121.7(3) . . ?
C12 N2 S1 120.9(2) . . ?
O1 S1 O2 117.07(14) . . ?
O1 S1 N2 105.49(13) . . ?
O2 S1 N2 113.12(13) . . ?
O1 S1 C13 107.81(13) . . ?
O2 S1 C13 107.01(14) . . ?
N2 S1 C13 105.69(13) . . ?

loop_
_geom_bond_atom_site_label_1
_geom_bond_atom_site_label_2
_geom_bond_distance
_geom_bond_site_symmetry_2
_geom_bond_publ_flag
C1 C2 1.377(5) . ?
C1 C6 1.385(4) . ?
C1 H1 0.9300 . ?
C2 C3 1.371(5) . ?
C2 H2 0.9300 . ?
C3 C4 1.361(5) . ?
C3 H3 0.9300 . ?
C4 C5 1.373(5) . ?
C4 H4 0.9300 . ?
C5 C6 1.378(4) . ?
C5 H5 0.9300 . ?
C6 C7 1.502(4) . ?
C7 N1 1.464(4) . ?
C7 H7A 0.9700 . ?
C7 H7B 0.9700 . ?
C8 N1 1.470(4) . ?
C8 C9 1.505(5) . ?
C8 H8A 0.9700 . ?
C8 H8B 0.9700 . ?
C9 C10 1.462(5) . ?
C9 C11 1.501(5) . ?
C9 H9 0.9800 . ?
C10 C11 1.491(5) . ?
C10 H10A 0.9700 . ?
C10 H10B 0.9700 . ?
C11 C12 1.472(4) . ?
C11 H11 0.9800 . ?
C12 N2 1.310(4) . ?
C12 N1 1.332(4) . ?
C13 C18 1.379(4) . ?
C13 C14 1.382(4) . ?
C13 S1 1.769(3) . ?
C14 C15 1.382(4) . ?
C14 H14 0.9300 . ?
C15 C16 1.376(4) . ?
C15 H15 0.9300 . ?
C16 C17 1.381(4) . ?
C16 C19 1.509(4) . ?
C17 C18 1.386(4) . ?
C17 H17 0.9300 . ?
C18 H18 0.9300 . ?
C19 H19A 0.9600 . ?
C19 H19B 0.9600 . ?
C19 H19C 0.9600 . ?
N2 S1 1.610(2) . ?
O1 S1 1.433(2) . ?
O2 S1 1.434(2) . ?

loop_
_geom_torsion_atom_site_label_1
_geom_torsion_atom_site_label_2
_geom_torsion_atom_site_label_3
_geom_torsion_atom_site_label_4
_geom_torsion
_geom_torsion_site_symmetry_1
_geom_torsion_site_symmetry_2
_geom_torsion_site_symmetry_3
_geom_torsion_site_symmetry_4
_geom_torsion_publ_flag
C6 C1 C2 C3 -0.1(5) . . . . ?
C1 C2 C3 C4 -0.4(6) . . . . ?
C2 C3 C4 C5 0.2(6) . . . . ?
C3 C4 C5 C6 0.5(6) . . . . ?
C2 C1 C6 C5 0.7(5) . . . . ?
C2 C1 C6 C7 -179.2(3) . . . . ?
C4 C5 C6 C1 -0.9(5) . . . . ?
C4 C5 C6 C7 179.0(3) . . . . ?
C1 C6 C7 N1 86.3(4) . . . . ?
C5 C6 C7 N1 -93.6(3) . . . . ?
N1 C8 C9 C10 -61.4(4) . . . . ?
N1 C8 C9 C11 3.2(4) . . . . ?
C8 C9 C10 C11 95.3(3) . . . . ?
C9 C10 C11 C12 -94.7(3) . . . . ?
C10 C9 C11 C12 110.0(3) . . . . ?
C8 C9 C11 C12 -0.3(4) . . . . ?
C8 C9 C11 C10 -110.3(4) . . . . ?
C10 C11 C12 N2 -121.4(4) . . . . ?
C9 C11 C12 N2 176.1(3) . . . . ?
C10 C11 C12 N1 59.4(4) . . . . ?
C9 C11 C12 N1 -3.1(4) . . . . ?
C18 C13 C14 C15 0.8(4) . . . . ?
S1 C13 C14 C15 179.8(2) . . . . ?
C13 C14 C15 C16 -0.4(5) . . . . ?
C14 C15 C16 C17 0.0(5) . . . . ?
C14 C15 C16 C19 177.9(3) . . . . ?
C15 C16 C17 C18 -0.1(5) . . . . ?
C19 C16 C17 C18 -178.0(3) . . . . ?
C14 C13 C18 C17 -0.9(4) . . . . ?
S1 C13 C18 C17 -179.9(2) . . . . ?
C16 C17 C18 C13 0.6(5) . . . . ?
N2 C12 N1 C7 2.6(4) . . . . ?
C11 C12 N1 C7 -178.0(3) . . . . ?
N2 C12 N1 C8 -173.7(3) . . . . ?
C11 C12 N1 C8 5.6(4) . . . . ?
C6 C7 N1 C12 -96.2(3) . . . . ?
C6 C7 N1 C8 79.9(4) . . . . ?
C9 C8 N1 C12 -5.6(4) . . . . ?
C9 C8 N1 C7 177.9(3) . . . . ?
N1 C12 N2 S1 -178.9(2) . . . . ?
C11 C12 N2 S1 1.9(5) . . . . ?
C12 N2 S1 O1 174.1(2) . . . . ?
C12 N2 S1 O2 45.0(3) . . . . ?
C12 N2 S1 C13 -71.8(3) . . . . ?
C18 C13 S1 O1 54.6(3) . . . . ?
C14 C13 S1 O1 -124.4(2) . . . . ?
C18 C13 S1 O2 -178.6(2) . . . . ?
C14 C13 S1 O2 2.3(3) . . . . ?
C18 C13 S1 N2 -57.8(3) . . . . ?
C14 C13 S1 N2 123.2(2) . . . . ?
